data_7715697
loop_
_publ_author_name
'Chen, Yun-Long'
'Feng, Min'
'Zhu, Xiaofei'
'Zheng, Zhiping'

_publ_section_title
;
 Lanthanide complexes with an azo-dye chromophore ligand: syntheses,
 crystal structures, and near-infrared luminescence by long-wavelength
 excitation.
;
_journal_issue 17
_journal_name_full 'Dalton transactions (Cambridge, England : 2003)'
_journal_page_first 7350
_journal_page_last 7357
_journal_paper_doi 10.1039/d4dt00577e
_journal_volume 53
_journal_year 2024
_chemical_formula_moiety 'C32 H38 Gd2 N4 O26 S4, 8(H2 O)'
_chemical_formula_sum 'C32 H54 Gd2 N4 O34 S4'
_chemical_formula_weight 1481.53
_space_group_crystal_system monoclinic
_space_group_IT_number 14
_space_group_name_Hall '-P 2yn'
_space_group_name_H-M_alt 'P 1 21/n 1'
_atom_sites_solution_hydrogens mixed
_atom_sites_solution_primary dual
_audit_creation_date 2023-02-11
_audit_creation_method
;
Olex2 1.5
(compiled 2022.04.07 svn.rca3783a0 for OlexSys, GUI svn.r6498)
;
_audit_update_record
;
2023-10-26 deposited with the CCDC.	2024-04-08 downloaded from the CCDC.
;
_cell_angle_alpha 90
_cell_angle_beta 107.394(2)
_cell_angle_gamma 90
_cell_formula_units_Z 2
_cell_length_a 15.2177(10)
_cell_length_b 7.4551(4)
_cell_length_c 23.3788(13)
_cell_measurement_reflns_used 5873
_cell_measurement_temperature 99.99
_cell_measurement_theta_max 26.436
_cell_measurement_theta_min 2.678
_cell_volume 2531.0(3)
_computing_cell_refinement 'SAINT V8.38A (Bruker, 2018)'
_computing_data_reduction 'SAINT V8.38A (Bruker, 2018)'
_computing_molecular_graphics 'Olex2 1.5 (Dolomanov et al., 2009)'
_computing_publication_material 'Olex2 1.5 (Dolomanov et al., 2009)'
_computing_structure_refinement 'SHELXL 2018/3 (Sheldrick, 2015)'
_computing_structure_solution 'SHELXT 2018/2 (Sheldrick, 2018)'
_diffrn_ambient_temperature 99.99
_diffrn_measured_fraction_theta_full 0.999
_diffrn_measured_fraction_theta_max 0.995
_diffrn_measurement_device_type 'Bruker APEX-II CCD'
_diffrn_measurement_method '\f and \w scans'
_diffrn_radiation_type MoK\a
_diffrn_radiation_wavelength 0.71073
_diffrn_reflns_av_R_equivalents 0.0747
_diffrn_reflns_av_unetI/netI 0.0665
_diffrn_reflns_Laue_measured_fraction_full 0.999
_diffrn_reflns_Laue_measured_fraction_max 0.995
_diffrn_reflns_limit_h_max 19
_diffrn_reflns_limit_h_min -19
_diffrn_reflns_limit_k_max 8
_diffrn_reflns_limit_k_min -9
_diffrn_reflns_limit_l_max 29
_diffrn_reflns_limit_l_min -29
_diffrn_reflns_number 20817
_diffrn_reflns_point_group_measured_fraction_full 0.999
_diffrn_reflns_point_group_measured_fraction_max 0.995
_diffrn_reflns_theta_full 25.242
_diffrn_reflns_theta_max 26.466
_diffrn_reflns_theta_min 2.678
_diffrn_source_current 1.4
_diffrn_source_power 0.07
_diffrn_source_voltage 50.0
_diffrn_standards_number 0
_exptl_absorpt_coefficient_mu 2.869
_exptl_absorpt_correction_T_max 0.7454
_exptl_absorpt_correction_T_min 0.6197
_exptl_absorpt_correction_type multi-scan
_exptl_absorpt_process_details
;
SADABS-2016/2 (Bruker,2016/2) was used for absorption correction.
wR2(int) was 0.0814 before and 0.0719 after correction.
The Ratio of minimum to maximum transmission is 0.8314.
The \l/2 correction factor is Not present.
;
_exptl_crystal_colour brown
_exptl_crystal_colour_primary brown
_exptl_crystal_density_diffrn 1.944
_exptl_crystal_description needle
_exptl_crystal_F_000 1476
_exptl_crystal_size_max 0.134
_exptl_crystal_size_mid 0.066
_exptl_crystal_size_min 0.028
_refine_diff_density_max 1.337
_refine_diff_density_min -1.061
_refine_diff_density_rms 0.160
_refine_ls_extinction_method none
_refine_ls_goodness_of_fit_ref 1.042
_refine_ls_hydrogen_treatment constr
_refine_ls_matrix_type full
_refine_ls_number_parameters 360
_refine_ls_number_reflns 5213
_refine_ls_number_restraints 1
_refine_ls_restrained_S_all 1.042
_refine_ls_R_factor_all 0.0538
_refine_ls_R_factor_gt 0.0395
_refine_ls_shift/su_max 0.001
_refine_ls_shift/su_mean 0.000
_refine_ls_structure_factor_coef Fsqd
_refine_ls_weighting_details 'w=1/[\s^2^(Fo^2^)+(0.0296P)^2^+6.2142P] where P=(Fo^2^+2Fc^2^)/3'
_refine_ls_weighting_scheme calc
_refine_ls_wR_factor_gt 0.0864
_refine_ls_wR_factor_ref 0.0929
_reflns_Friedel_coverage 0.000
_reflns_number_gt 4264
_reflns_number_total 5213
_reflns_threshold_expression 'I > 2\s(I)'
_cod_data_source_file d4dt00577e2.cif
_cod_data_source_block a_CCDC1
_cod_depositor_comments 'Adding full bibliography for 7715696--7715701.cif.'
_cod_database_code 7715697
_shelx_shelxl_version_number 2018/3
_shelx_space_group_comment
;
The symmetry employed for this shelxl refinement is uniquely defined
by the following loop, which should always be used as a source of
symmetry information in preference to the above space-group names.
They are only intended as comments.
;
_shelx_estimated_absorpt_t_max 0.924
_shelx_estimated_absorpt_t_min 0.700
_olex2_refinement_description
;
1. Fixed Uiso
 At 1.2 times of:
  All C(H) groups, All N(H) groups
 At 1.5 times of:
  All O(H,H) groups
2. Restrained distances
 Gd1-H4WB
 2.85 with sigma of 0.02
3.a Free rotating group:
 O6W(H6WA,H6WB), O7W(H7WA,H7WB), O8W(H8WA,H8WB), O9W(H9WA,H9WB)
3.b Rotating group:
 O4W(H4WA,H4WB), O3W(H3WA,H3WB), O1W(H1WA,H1WB), O5W(H5WA,H5WB), O2W(H2WA,H2WB)
3.c Aromatic/amide H refined with riding coordinates:
 N1(H1), C9(H9), C6(H6), C13(H13), C11(H11), C2(H2), C3(H3), C5(H5), C4(H4)
;
_olex2_submission_special_instructions 'No special instructions were received'

loop_
_space_group_symop_operation_xyz
'x, y, z'
'-x+1/2, y+1/2, -z+1/2'
'-x, -y, -z'
'x-1/2, -y-1/2, z-1/2'

loop_
_atom_site_label
_atom_site_type_symbol
_atom_site_fract_x
_atom_site_fract_y
_atom_site_fract_z
_atom_site_U_iso_or_equiv
_atom_site_adp_type
_atom_site_occupancy
_atom_site_site_symmetry_order
_atom_site_calc_flag
_atom_site_refinement_flags_posn
_atom_site_refinement_flags_adp
_atom_site_refinement_flags_occupancy
_atom_site_disorder_assembly
_atom_site_disorder_group
Gd1 Gd 0.71326(2) 0.48022(3) 0.40891(2) 0.01195(9) Uani 1 1 d D . . . .
S2 S 0.45950(8) 0.89201(16) 0.60355(6) 0.0139(3) Uani 1 1 d . . . . .
S1 S 0.99475(9) 0.96761(17) 0.67038(6) 0.0162(3) Uani 1 1 d . . . . .
O1 O 0.6259(2) 0.5978(4) 0.46566(15) 0.0130(7) Uani 1 1 d . . . . .
O4 O 0.4226(2) 0.7145(4) 0.61157(16) 0.0133(7) Uani 1 1 d . . . . .
O3 O 0.3933(3) 0.9981(4) 0.55804(18) 0.0211(8) Uani 1 1 d . . . . .
O6W O 0.5690(3) 0.1258(5) 0.24875(18) 0.0224(9) Uani 1 1 d G . . . .
H6WA H 0.537826 0.213982 0.227460 0.034 Uiso 1 1 d G U . . .
H6WB H 0.537286 0.096394 0.272962 0.034 Uiso 1 1 d G U . . .
O7W O 0.8149(3) 0.3475(5) 0.24514(19) 0.0252(9) Uani 1 1 d G . . . .
H7WA H 0.854328 0.272300 0.267881 0.038 Uiso 1 1 d G U . . .
H7WB H 0.843082 0.451358 0.251499 0.038 Uiso 1 1 d G U . . .
O2 O 0.8104(2) 0.5937(5) 0.49497(16) 0.0186(8) Uani 1 1 d . . . . .
O5 O 0.4938(3) 0.9886(5) 0.66008(18) 0.0203(8) Uani 1 1 d . . . . .
O4W O 0.6983(3) 0.3605(5) 0.31222(17) 0.0206(8) Uani 1 1 d . . . . .
H4WA H 0.732035 0.415360 0.290528 0.031 Uiso 1 1 d R U . . .
H4WB H 0.646259 0.388266 0.283703 0.031 Uiso 1 1 d DR U . . .
O3W O 0.5803(2) 0.6437(5) 0.34407(17) 0.0190(8) Uani 1 1 d . . . . .
H3WA H 0.580966 0.757061 0.355252 0.028 Uiso 1 1 d R U . . .
H3WB H 0.549416 0.609709 0.310102 0.028 Uiso 1 1 d R U . . .
O8W O 0.9019(3) 0.9685(6) 0.4466(2) 0.0323(10) Uani 1 1 d G . . . .
H8WA H 0.940617 0.881711 0.461673 0.048 Uiso 1 1 d G U . . .
H8WB H 0.924459 1.019657 0.420406 0.048 Uiso 1 1 d G U . . .
O9W O 1.0208(3) 0.6343(5) 0.45366(19) 0.0252(9) Uani 1 1 d G . . . .
H9WA H 1.069231 0.565173 0.466560 0.038 Uiso 1 1 d G U . . .
H9WB H 1.034757 0.707382 0.428506 0.038 Uiso 1 1 d G U . . .
O6 O 0.9971(3) 1.1525(5) 0.64986(18) 0.0269(9) Uani 1 1 d . . . . .
O7 O 0.9919(3) 0.9611(6) 0.73122(18) 0.0300(10) Uani 1 1 d . . . . .
N2 N 0.4641(3) 0.7276(5) 0.4871(2) 0.0147(9) Uani 1 1 d . . . . .
O1W O 0.7622(3) 0.1993(5) 0.46006(18) 0.0215(8) Uani 1 1 d . . . . .
H1WA H 0.808530 0.152157 0.449428 0.032 Uiso 1 1 d R U . . .
H1WB H 0.722530 0.110407 0.450088 0.032 Uiso 1 1 d R U . . .
O5W O 0.8702(2) 0.4177(5) 0.40527(18) 0.0222(9) Uani 1 1 d . . . . .
H5WA H 0.901841 0.519207 0.409300 0.033 Uiso 1 1 d R U . . .
H5WB H 0.868151 0.379057 0.369110 0.033 Uiso 1 1 d R U . . .
O2W O 0.7613(3) 0.7520(5) 0.3753(2) 0.0329(11) Uani 1 1 d . . . . .
H2WA H 0.801424 0.830575 0.396382 0.049 Uiso 1 1 d R U . . .
H2WB H 0.743015 0.798094 0.338932 0.049 Uiso 1 1 d R U . . .
N1 N 0.4541(3) 0.6490(5) 0.43575(19) 0.0142(9) Uani 1 1 d . . . . .
H1 H 0.503223 0.613548 0.426389 0.017 Uiso 1 1 calc R U . . .
O8 O 1.0688(3) 0.8616(5) 0.6597(2) 0.0296(10) Uani 1 1 d . . . . .
C7 C 0.5496(3) 0.7541(6) 0.5242(2) 0.0126(10) Uani 1 1 d . . . . .
C9 C 0.6414(3) 0.9006(6) 0.6156(2) 0.0153(11) Uani 1 1 d . . . . .
H9 H 0.644801 0.965761 0.651122 0.018 Uiso 1 1 calc R U . . .
C15 C 0.7227(3) 0.7517(6) 0.5506(2) 0.0125(10) Uani 1 1 d . . . . .
C10 C 0.7251(3) 0.8579(6) 0.6014(2) 0.0121(10) Uani 1 1 d . . . . .
C6 C 0.2855(3) 0.6734(7) 0.4069(2) 0.0170(11) Uani 1 1 d . . . . .
H6 H 0.287696 0.736418 0.442590 0.020 Uiso 1 1 calc R U . . .
C13 C 0.8894(4) 0.7707(6) 0.5768(2) 0.0153(11) Uani 1 1 d . . . . .
H13 H 0.945999 0.744056 0.569344 0.018 Uiso 1 1 calc R U . . .
C8 C 0.5574(3) 0.8490(6) 0.5788(2) 0.0129(10) Uani 1 1 d . . . . .
C12 C 0.8893(3) 0.8761(6) 0.6251(2) 0.0153(11) Uani 1 1 d . . . . .
C11 C 0.8093(4) 0.9178(7) 0.6394(2) 0.0173(11) Uani 1 1 d . . . . .
H11 H 0.811871 0.985553 0.674321 0.021 Uiso 1 1 calc R U . . .
C1 C 0.3661(3) 0.6198(6) 0.3949(2) 0.0132(10) Uani 1 1 d . . . . .
C16 C 0.6331(3) 0.6964(6) 0.5117(2) 0.0113(10) Uani 1 1 d . . . . .
C2 C 0.3627(4) 0.5298(7) 0.3417(2) 0.0184(11) Uani 1 1 d . . . . .
H2 H 0.418071 0.497344 0.333434 0.022 Uiso 1 1 calc R U . . .
C14 C 0.8062(3) 0.7014(6) 0.5382(2) 0.0142(10) Uani 1 1 d . . . . .
C3 C 0.2786(4) 0.4885(7) 0.3015(3) 0.0232(12) Uani 1 1 d . . . . .
H3 H 0.275873 0.424802 0.265789 0.028 Uiso 1 1 calc R U . . .
C5 C 0.2013(4) 0.6313(7) 0.3646(3) 0.0225(12) Uani 1 1 d . . . . .
H5 H 0.145678 0.666848 0.371875 0.027 Uiso 1 1 calc R U . . .
C4 C 0.1972(4) 0.5402(7) 0.3131(3) 0.0250(13) Uani 1 1 d . . . . .
H4 H 0.139247 0.512180 0.285276 0.030 Uiso 1 1 calc R U . . .

loop_
_atom_site_aniso_label
_atom_site_aniso_U_11
_atom_site_aniso_U_22
_atom_site_aniso_U_33
_atom_site_aniso_U_23
_atom_site_aniso_U_13
_atom_site_aniso_U_12
Gd1 0.01285(14) 0.01298(13) 0.00847(13) -0.00189(10) 0.00082(9) 0.00153(9)
S2 0.0155(6) 0.0125(6) 0.0145(7) -0.0011(5) 0.0057(5) 0.0017(5)
S1 0.0160(6) 0.0174(6) 0.0116(6) -0.0020(5) -0.0015(5) -0.0005(5)
O1 0.0149(18) 0.0123(16) 0.0110(18) -0.0029(14) 0.0025(14) 0.0026(13)
O4 0.0154(18) 0.0128(16) 0.0108(18) 0.0002(14) 0.0028(15) 0.0043(13)
O3 0.021(2) 0.0156(18) 0.028(2) 0.0062(16) 0.0089(17) 0.0071(14)
O6W 0.023(2) 0.024(2) 0.018(2) 0.0062(16) 0.0023(17) 0.0018(16)
O7W 0.025(2) 0.027(2) 0.025(2) -0.0014(18) 0.0095(18) -0.0037(17)
O2 0.0136(18) 0.0269(19) 0.0133(19) -0.0075(16) 0.0013(15) 0.0002(15)
O5 0.024(2) 0.0211(19) 0.020(2) -0.0085(16) 0.0129(17) -0.0030(15)
O4W 0.0166(19) 0.033(2) 0.0114(19) -0.0067(16) 0.0023(15) -0.0028(16)
O3W 0.020(2) 0.0164(18) 0.016(2) -0.0023(15) -0.0009(16) 0.0022(15)
O8W 0.029(2) 0.032(2) 0.039(3) 0.010(2) 0.016(2) 0.0067(18)
O9W 0.023(2) 0.030(2) 0.023(2) 0.0007(18) 0.0080(18) -0.0026(17)
O6 0.031(2) 0.021(2) 0.021(2) 0.0016(17) -0.0040(18) -0.0061(16)
O7 0.028(2) 0.043(2) 0.015(2) -0.0023(18) -0.0010(18) -0.0069(18)
N2 0.017(2) 0.0107(19) 0.014(2) 0.0014(17) 0.0015(18) 0.0011(16)
O1W 0.020(2) 0.0193(19) 0.025(2) 0.0041(16) 0.0066(17) 0.0030(15)
O5W 0.019(2) 0.0223(19) 0.025(2) -0.0075(17) 0.0070(17) 0.0013(15)
O2W 0.036(3) 0.026(2) 0.025(2) 0.0073(18) -0.009(2) -0.0113(18)
N1 0.009(2) 0.019(2) 0.013(2) -0.0017(18) 0.0006(17) -0.0008(16)
O8 0.014(2) 0.031(2) 0.037(3) -0.0171(19) -0.0023(18) 0.0018(16)
C7 0.014(3) 0.013(2) 0.010(3) 0.0030(19) 0.002(2) 0.0008(18)
C9 0.020(3) 0.012(2) 0.014(3) 0.000(2) 0.005(2) 0.0026(19)
C15 0.016(3) 0.013(2) 0.010(3) 0.0045(19) 0.006(2) 0.0011(18)
C10 0.010(2) 0.012(2) 0.012(3) 0.0023(19) 0.000(2) 0.0023(18)
C6 0.018(3) 0.016(2) 0.016(3) 0.005(2) 0.003(2) 0.003(2)
C13 0.015(3) 0.015(2) 0.015(3) 0.001(2) 0.002(2) 0.0022(19)
C8 0.015(3) 0.011(2) 0.012(3) 0.0004(19) 0.003(2) 0.0002(18)
C12 0.016(3) 0.014(2) 0.013(3) 0.001(2) 0.000(2) -0.0003(19)
C11 0.021(3) 0.015(2) 0.014(3) -0.004(2) 0.003(2) -0.001(2)
C1 0.011(2) 0.013(2) 0.013(3) 0.005(2) -0.002(2) 0.0003(18)
C16 0.016(3) 0.010(2) 0.007(2) 0.0037(19) 0.001(2) 0.0024(18)
C2 0.019(3) 0.023(3) 0.012(3) 0.004(2) 0.003(2) -0.001(2)
C14 0.014(3) 0.014(2) 0.012(3) 0.000(2) -0.001(2) 0.0026(19)
C3 0.025(3) 0.027(3) 0.016(3) 0.002(2) 0.005(2) -0.004(2)
C5 0.017(3) 0.023(3) 0.026(3) 0.007(2) 0.002(2) 0.006(2)
C4 0.019(3) 0.026(3) 0.022(3) 0.008(2) -0.006(2) -0.002(2)

loop_
_atom_type_symbol
_atom_type_description
_atom_type_scat_dispersion_real
_atom_type_scat_dispersion_imag
_atom_type_scat_source
C C 0.0033 0.0016 'International Tables Vol C Tables 4.2.6.8 and 6.1.1.4'
H H 0.0000 0.0000 'International Tables Vol C Tables 4.2.6.8 and 6.1.1.4'
Gd Gd -0.1653 3.9035 'International Tables Vol C Tables 4.2.6.8 and 6.1.1.4'
N N 0.0061 0.0033 'International Tables Vol C Tables 4.2.6.8 and 6.1.1.4'
O O 0.0106 0.0060 'International Tables Vol C Tables 4.2.6.8 and 6.1.1.4'
S S 0.1246 0.1234 'International Tables Vol C Tables 4.2.6.8 and 6.1.1.4'

loop_
_geom_angle_atom_site_label_1
_geom_angle_atom_site_label_2
_geom_angle_atom_site_label_3
_geom_angle
_geom_angle_site_symmetry_1
_geom_angle_site_symmetry_3
_geom_angle_publ_flag
O1 Gd1 O4 74.97(11) . 3_666 ?
O1 Gd1 O4W 141.22(12) . . ?
O1 Gd1 O3W 69.97(12) . . ?
O1 Gd1 O1W 100.95(13) . . ?
O1 Gd1 O5W 145.31(12) . . ?
O1 Gd1 O2W 98.85(14) . . ?
O4 Gd1 O3W 71.50(11) 3_666 . ?
O4 Gd1 O5W 130.66(11) 3_666 . ?
O2 Gd1 O1 71.63(12) . . ?
O2 Gd1 O4 132.84(13) . 3_666 ?
O2 Gd1 O4W 146.42(13) . . ?
O2 Gd1 O3W 123.97(12) . . ?
O2 Gd1 O1W 82.05(13) . . ?
O2 Gd1 O5W 73.73(13) . . ?
O2 Gd1 O2W 77.98(14) . . ?
O4W Gd1 O4 75.92(12) . 3_666 ?
O4W Gd1 O3W 76.86(13) . . ?
O4W Gd1 O1W 94.18(13) . . ?
O4W Gd1 O5W 73.37(13) . . ?
O3W Gd1 O5W 134.53(13) . . ?
O1W Gd1 O4 72.62(12) . 3_666 ?
O1W Gd1 O3W 144.11(12) . . ?
O1W Gd1 O5W 72.17(13) . . ?
O2W Gd1 O4 140.15(12) . 3_666 ?
O2W Gd1 O4W 87.52(14) . . ?
O2W Gd1 O3W 69.51(13) . . ?
O2W Gd1 O1W 145.69(14) . . ?
O2W Gd1 O5W 75.58(14) . . ?
O4 S2 C8 105.5(2) . . ?
O3 S2 O4 111.9(2) . . ?
O3 S2 C8 108.9(2) . . ?
O5 S2 O4 112.1(2) . . ?
O5 S2 O3 112.0(2) . . ?
O5 S2 C8 106.0(2) . . ?
O6 S1 C12 105.9(2) . . ?
O7 S1 O6 111.5(3) . . ?
O7 S1 O8 113.9(3) . . ?
O7 S1 C12 106.8(3) . . ?
O8 S1 O6 111.0(3) . . ?
O8 S1 C12 107.3(2) . . ?
C16 O1 Gd1 141.2(3) . . ?
S2 O4 Gd1 147.0(2) . 3_666 ?
H6WA O6W H6WB 104.3 . . ?
H7WA O7W H7WB 104.6 . . ?
C14 O2 Gd1 138.0(3) . . ?
Gd1 O4W H4WA 116.6 . . ?
Gd1 O4W H4WB 115.7 . . ?
H4WA O4W H4WB 90.1 . . ?
Gd1 O3W H3WA 110.9 . . ?
Gd1 O3W H3WB 124.3 . . ?
H3WA O3W H3WB 121.8 . . ?
H8WA O8W H8WB 104.3 . . ?
H9WA O9W H9WB 104.4 . . ?
N1 N2 C7 119.0(4) . . ?
Gd1 O1W H1WA 111.0 . . ?
Gd1 O1W H1WB 115.8 . . ?
H1WA O1W H1WB 99.6 . . ?
Gd1 O5W H5WA 109.7 . . ?
Gd1 O5W H5WB 109.7 . . ?
H5WA O5W H5WB 104.0 . . ?
Gd1 O2W H2WA 127.8 . . ?
Gd1 O2W H2WB 127.9 . . ?
H2WA O2W H2WB 104.3 . . ?
N2 N1 H1 119.3 . . ?
N2 N1 C1 121.3(4) . . ?
C1 N1 H1 119.3 . . ?
N2 C7 C8 117.0(4) . . ?
N2 C7 C16 124.3(5) . . ?
C8 C7 C16 118.7(4) . . ?
C10 C9 H9 119.4 . . ?
C8 C9 H9 119.4 . . ?
C8 C9 C10 121.1(5) . . ?
C10 C15 C16 117.8(4) . . ?
C10 C15 C14 120.9(4) . . ?
C14 C15 C16 121.3(5) . . ?
C15 C10 C9 120.8(4) . . ?
C11 C10 C9 119.2(5) . . ?
C11 C10 C15 120.0(5) . . ?
C1 C6 H6 121.1 . . ?
C1 C6 C5 117.9(5) . . ?
C5 C6 H6 121.1 . . ?
C12 C13 H13 119.6 . . ?
C12 C13 C14 120.8(5) . . ?
C14 C13 H13 119.6 . . ?
C7 C8 S2 121.5(4) . . ?
C9 C8 S2 117.5(4) . . ?
C9 C8 C7 120.9(5) . . ?
C13 C12 S1 119.2(4) . . ?
C13 C12 C11 122.8(5) . . ?
C11 C12 S1 118.1(4) . . ?
C10 C11 H11 120.7 . . ?
C12 C11 C10 118.5(5) . . ?
C12 C11 H11 120.7 . . ?
C6 C1 N1 122.2(5) . . ?
C6 C1 C2 121.0(5) . . ?
C2 C1 N1 116.8(5) . . ?
O1 C16 C7 118.6(4) . . ?
O1 C16 C15 121.2(4) . . ?
C7 C16 C15 120.2(4) . . ?
C1 C2 H2 120.2 . . ?
C3 C2 C1 119.5(5) . . ?
C3 C2 H2 120.2 . . ?
O2 C14 C15 124.6(4) . . ?
O2 C14 C13 118.5(5) . . ?
C13 C14 C15 116.9(5) . . ?
C2 C3 H3 120.0 . . ?
C2 C3 C4 120.1(5) . . ?
C4 C3 H3 120.0 . . ?
C6 C5 H5 119.2 . . ?
C4 C5 C6 121.6(5) . . ?
C4 C5 H5 119.2 . . ?
C3 C4 H4 120.1 . . ?
C5 C4 C3 119.9(5) . . ?
C5 C4 H4 120.1 . . ?

loop_
_geom_bond_atom_site_label_1
_geom_bond_atom_site_label_2
_geom_bond_distance
_geom_bond_site_symmetry_2
_geom_bond_publ_flag
Gd1 O1 2.313(3) . ?
Gd1 O4 2.454(3) 3_666 ?
Gd1 O2 2.274(3) . ?
Gd1 O4W 2.377(4) . ?
Gd1 O3W 2.459(3) . ?
Gd1 O1W 2.416(4) . ?
Gd1 O5W 2.459(4) . ?
Gd1 O2W 2.367(4) . ?
S2 O4 1.471(4) . ?
S2 O3 1.460(4) . ?
S2 O5 1.458(4) . ?
S2 C8 1.781(5) . ?
S1 O6 1.463(4) . ?
S1 O7 1.437(4) . ?
S1 O8 1.459(4) . ?
S1 C12 1.774(5) . ?
O1 C16 1.280(6) . ?
O6W H6WA 0.8739 . ?
O6W H6WB 0.8743 . ?
O7W H7WA 0.8749 . ?
O7W H7WB 0.8761 . ?
O2 C14 1.307(6) . ?
O4W H4WA 0.9184 . ?
O4W H4WB 0.8939 . ?
O3W H3WA 0.8836 . ?
O3W H3WB 0.8323 . ?
O8W H8WA 0.8751 . ?
O8W H8WB 0.8739 . ?
O9W H9WA 0.8761 . ?
O9W H9WB 0.8737 . ?
N2 N1 1.304(6) . ?
N2 C7 1.344(7) . ?
O1W H1WA 0.8866 . ?
O1W H1WB 0.8803 . ?
O5W H5WA 0.8868 . ?
O5W H5WB 0.8848 . ?
O2W H2WA 0.8826 . ?
O2W H2WB 0.8812 . ?
N1 H1 0.8800 . ?
N1 C1 1.411(6) . ?
C7 C8 1.433(7) . ?
C7 C16 1.453(7) . ?
C9 H9 0.9500 . ?
C9 C10 1.445(7) . ?
C9 C8 1.364(7) . ?
C15 C10 1.418(7) . ?
C15 C16 1.455(7) . ?
C15 C14 1.436(7) . ?
C10 C11 1.397(7) . ?
C6 H6 0.9500 . ?
C6 C1 1.396(7) . ?
C6 C5 1.399(8) . ?
C13 H13 0.9500 . ?
C13 C12 1.375(7) . ?
C13 C14 1.415(7) . ?
C12 C11 1.392(7) . ?
C11 H11 0.9500 . ?
C1 C2 1.400(8) . ?
C2 H2 0.9500 . ?
C2 C3 1.378(8) . ?
C3 H3 0.9500 . ?
C3 C4 1.399(8) . ?
C5 H5 0.9500 . ?
C5 C4 1.367(9) . ?
C4 H4 0.9500 . ?

loop_
_geom_hbond_atom_site_label_D
_geom_hbond_atom_site_label_H
_geom_hbond_atom_site_label_A
_geom_hbond_distance_DH
_geom_hbond_distance_HA
_geom_hbond_distance_DA
_geom_hbond_angle_DHA
_geom_hbond_site_symmetry_A
_geom_hbond_publ_flag
O6W H6WA O6 0.87 2.00 2.786(5) 149.3 4_575 yes
O6W H6WB O5 0.87 1.88 2.721(6) 161.9 3_666 yes
O7W H7WA O8 0.87 2.01 2.856(6) 161.7 3_766 yes
O7W H7WB O6W 0.88 1.87 2.701(5) 158.4 2_655 yes
O4W H4WA O7W 0.92 1.94 2.698(6) 138.3 . yes
O3W H3WA O5 0.88 2.19 2.955(5) 145.3 3_676 yes
O3W H3WB O7 0.83 1.87 2.694(5) 173.6 4_575 yes
O8W H8WA O9W 0.88 2.25 3.054(6) 152.8 . yes
O8W H8WB O8 0.87 2.10 2.939(7) 160.4 3_776 yes
O9W H9WA O2 0.88 2.14 3.014(5) 175.4 3_766 yes
O9W H9WB O6 0.87 2.04 2.840(6) 152.2 3_776 yes
O1W H1WA O8W 0.89 1.99 2.824(6) 156.6 1_545 yes
O1W H1WB O3 0.88 1.90 2.711(5) 153.1 3_666 yes
O5W H5WA O9W 0.89 1.99 2.754(5) 143.4 . yes
O5W H5WB O8 0.88 2.23 2.888(5) 130.9 3_766 yes
O2W H2WA O8W 0.88 1.92 2.798(6) 170.6 . yes
O2W H2WB O7W 0.88 1.93 2.798(6) 166.2 2_655 yes
N1 H1 O1 0.88 1.82 2.525(5) 135.5 . yes

loop_
_geom_torsion_atom_site_label_1
_geom_torsion_atom_site_label_2
_geom_torsion_atom_site_label_3
_geom_torsion_atom_site_label_4
_geom_torsion
_geom_torsion_site_symmetry_1
_geom_torsion_site_symmetry_2
_geom_torsion_site_symmetry_3
_geom_torsion_site_symmetry_4
_geom_torsion_publ_flag
Gd1 O1 C16 C7 170.6(3) . . . . ?
Gd1 O1 C16 C15 -8.8(8) . . . . ?
Gd1 O2 C14 C15 17.0(8) . . . . ?
Gd1 O2 C14 C13 -164.8(4) . . . . ?
S1 C12 C11 C10 175.2(4) . . . . ?
O4 S2 C8 C7 60.6(4) . . . . ?
O4 S2 C8 C9 -115.7(4) . . . . ?
O3 S2 O4 Gd1 -12.7(5) . . . 3_666 ?
O3 S2 C8 C7 -59.7(4) . . . . ?
O3 S2 C8 C9 124.0(4) . . . . ?
O5 S2 O4 Gd1 114.2(4) . . . 3_666 ?
O5 S2 C8 C7 179.6(4) . . . . ?
O5 S2 C8 C9 3.3(5) . . . . ?
O6 S1 C12 C13 98.9(4) . . . . ?
O6 S1 C12 C11 -79.8(5) . . . . ?
O7 S1 C12 C13 -142.1(4) . . . . ?
O7 S1 C12 C11 39.2(5) . . . . ?
N2 N1 C1 C6 0.2(7) . . . . ?
N2 N1 C1 C2 -178.2(4) . . . . ?
N2 C7 C8 S2 11.8(6) . . . . ?
N2 C7 C8 C9 -172.1(4) . . . . ?
N2 C7 C16 O1 -7.6(7) . . . . ?
N2 C7 C16 C15 171.8(4) . . . . ?
N1 N2 C7 C8 176.9(4) . . . . ?
N1 N2 C7 C16 -1.7(7) . . . . ?
N1 C1 C2 C3 176.5(4) . . . . ?
O8 S1 C12 C13 -19.7(5) . . . . ?
O8 S1 C12 C11 161.7(4) . . . . ?
C7 N2 N1 C1 -179.3(4) . . . . ?
C9 C10 C11 C12 -179.8(4) . . . . ?
C15 C10 C11 C12 2.2(7) . . . . ?
C10 C9 C8 S2 174.9(4) . . . . ?
C10 C9 C8 C7 -1.4(7) . . . . ?
C10 C15 C16 O1 -178.8(4) . . . . ?
C10 C15 C16 C7 1.8(7) . . . . ?
C10 C15 C14 O2 174.9(5) . . . . ?
C10 C15 C14 C13 -3.4(7) . . . . ?
C6 C1 C2 C3 -2.0(8) . . . . ?
C6 C5 C4 C3 -0.6(8) . . . . ?
C13 C12 C11 C10 -3.5(8) . . . . ?
C8 S2 O4 Gd1 -130.9(4) . . . 3_666 ?
C8 C7 C16 O1 173.8(4) . . . . ?
C8 C7 C16 C15 -6.8(7) . . . . ?
C8 C9 C10 C15 -3.8(7) . . . . ?
C8 C9 C10 C11 178.2(5) . . . . ?
C12 C13 C14 O2 -176.2(5) . . . . ?
C12 C13 C14 C15 2.2(7) . . . . ?
C1 C6 C5 C4 0.2(8) . . . . ?
C1 C2 C3 C4 1.6(8) . . . . ?
C16 C7 C8 S2 -169.5(3) . . . . ?
C16 C7 C8 C9 6.6(7) . . . . ?
C16 C15 C10 C9 3.4(7) . . . . ?
C16 C15 C10 C11 -178.5(4) . . . . ?
C16 C15 C14 O2 -5.4(8) . . . . ?
C16 C15 C14 C13 176.4(4) . . . . ?
C2 C3 C4 C5 -0.3(8) . . . . ?
C14 C15 C10 C9 -176.8(4) . . . . ?
C14 C15 C10 C11 1.2(7) . . . . ?
C14 C15 C16 O1 1.5(7) . . . . ?
C14 C15 C16 C7 -177.9(4) . . . . ?
C14 C13 C12 S1 -177.4(4) . . . . ?
C14 C13 C12 C11 1.2(8) . . . . ?
C5 C6 C1 N1 -177.3(5) . . . . ?
C5 C6 C1 C2 1.2(7) . . . . ?
